data_1519526
loop_
_publ_author_name
'Butts, Craig'
'Horton, Peter N.'
'Hursthouse, Michael B.'

_publ_section_title
;
 C12H19BrN2O
;
_journal_name_full 'Crystal Structure Report Archive'
_journal_page_first 946
_journal_year 2002
_chemical_formula_sum 'C12 H19 Br N2 O'
_chemical_formula_weight 287.20
_space_group_IT_number 14
_symmetry_cell_setting monoclinic
_symmetry_space_group_name_Hall '-P 2yn'
_symmetry_space_group_name_H-M 'P 1 21/n 1'
_atom_sites_solution_hydrogens geom
_atom_sites_solution_primary direct
_atom_sites_solution_secondary difmap
_cell_angle_alpha 90.00
_cell_angle_beta 90.676(2)
_cell_angle_gamma 90.00
_cell_formula_units_Z 4
_cell_length_a 5.1010(2)
_cell_length_b 18.7081(8)
_cell_length_c 13.7459(7)
_cell_measurement_reflns_used 25197
_cell_measurement_temperature 120(2)
_cell_measurement_theta_max 23.24
_cell_measurement_theta_min 5.11
_cell_volume 1311.68(10)
_computing_cell_refinement ' DENZO (Otwinowski & Minor, 1997) and COLLECT (Hooft, 1998)'
_computing_data_reduction ' DENZO (Otwinowski & Minor, 1997) and COLLECT (Hooft, 1998)'
_computing_molecular_graphics 'PLATON (Spek, 1990)'
_computing_structure_refinement 'SHELXL-97 (Sheldrick, 1997b)'
_computing_structure_solution 'SHELXS-97 (Sheldrick, 1997a)'
_diffrn_ambient_temperature 120(2)
_diffrn_detector_area_resol_mean 9.091
_diffrn_measured_fraction_theta_full 0.990
_diffrn_measured_fraction_theta_max 0.990
_diffrn_measurement_device_type 'Nonius KappaCCD Area Detector'
_diffrn_measurement_method '\f and \w scans to fill Ewald Sphere'
_diffrn_radiation_monochromator graphite
_diffrn_radiation_source 'Nonius FR591 rotating anode'
_diffrn_radiation_type MoK\a
_diffrn_radiation_wavelength 0.71073
_diffrn_reflns_av_R_equivalents 0.0697
_diffrn_reflns_av_sigmaI/netI 0.0549
_diffrn_reflns_limit_h_max 6
_diffrn_reflns_limit_h_min -5
_diffrn_reflns_limit_k_max 21
_diffrn_reflns_limit_k_min -22
_diffrn_reflns_limit_l_max 16
_diffrn_reflns_limit_l_min -16
_diffrn_reflns_number 7915
_diffrn_reflns_theta_full 25.02
_diffrn_reflns_theta_max 25.02
_diffrn_reflns_theta_min 2.96
_exptl_absorpt_coefficient_mu 3.117
_exptl_absorpt_correction_T_max 0.5745
_exptl_absorpt_correction_T_min 0.5745
_exptl_absorpt_correction_type multi-scan
_exptl_absorpt_process_details 'SORTAV Blessing (1997)'
_exptl_crystal_colour Colourless
_exptl_crystal_density_diffrn 1.454
_exptl_crystal_density_method 'not measured'
_exptl_crystal_description Block
_exptl_crystal_F_000 592
_exptl_crystal_size_max 0.20
_exptl_crystal_size_mid 0.20
_exptl_crystal_size_min 0.20
_refine_diff_density_max 0.632
_refine_diff_density_min -0.796
_refine_diff_density_rms 0.095
_refine_ls_extinction_method none
_refine_ls_goodness_of_fit_ref 1.060
_refine_ls_hydrogen_treatment mixed
_refine_ls_matrix_type full
_refine_ls_number_parameters 221
_refine_ls_number_reflns 2291
_refine_ls_number_restraints 0
_refine_ls_restrained_S_all 1.060
_refine_ls_R_factor_all 0.0527
_refine_ls_R_factor_gt 0.0387
_refine_ls_shift/su_max 0.001
_refine_ls_shift/su_mean 0.000
_refine_ls_structure_factor_coef Fsqd
_refine_ls_weighting_details 'calc w=1/[\s^2^(Fo^2^)+(0.0529P)^2^+0.3265P] where P=(Fo^2^+2Fc^2^)/3'
_refine_ls_weighting_scheme calc
_refine_ls_wR_factor_gt 0.0920
_refine_ls_wR_factor_ref 0.0998
_reflns_number_gt 1857
_reflns_number_total 2291
_reflns_threshold_expression >2sigma(I)
_cod_data_source_file eCrystal-946.cif
_cod_data_source_block s92
_cod_depositor_comments
;
Citation :
Butts, Craig and Horton, Peter N. and Hursthouse, Michael B. (2002) 
University of Southampton, Crystal Structure Report Archive. 
(doi:10.5258/ecrystals/946)

More at:
http://ecrystals.chem.soton.ac.uk/946/

The following automatic conversions were performed:

'_symmetry_cell_setting' value 'Monoclinic' changed to 'monoclinic'
according to the built-in table from CIF Core dictionary named
'cif_core.dic' version 2.4.1 from 2010-06-29.

Automatic conversion script
Id: cif_fix_values 3271 2015-04-21 07:52:19Z andrius 
;
_cod_original_sg_symbol_H-M P2(1)/n
_cod_database_code 1519526

loop_
_symmetry_equiv_pos_as_xyz
'x, y, z'
'-x+1/2, y+1/2, -z+1/2'
'-x, -y, -z'
'x-1/2, -y-1/2, z-1/2'

loop_
_atom_site_label
_atom_site_type_symbol
_atom_site_fract_x
_atom_site_fract_y
_atom_site_fract_z
_atom_site_U_iso_or_equiv
_atom_site_adp_type
_atom_site_occupancy
_atom_site_symmetry_multiplicity
_atom_site_calc_flag
_atom_site_refinement_flags
_atom_site_disorder_assembly
_atom_site_disorder_group
Br1 Br 0.21947(6) 0.835350(18) 0.47069(2) 0.02970(17) Uani 1 1 d . . .
C7 C -0.7476(7) 0.66330(16) 0.1443(2) 0.0235(7) Uani 1 1 d . . .
N1 N -0.6414(5) 0.59956(14) 0.16307(19) 0.0232(6) Uani 1 1 d . . .
N2 N -0.6308(5) 0.71334(13) 0.19675(19) 0.0219(6) Uani 1 1 d . . .
C4 C -0.0776(7) 0.66251(17) 0.3597(3) 0.0258(8) Uani 1 1 d . . .
C5 C -0.2549(6) 0.70988(18) 0.3188(2) 0.0231(7) Uani 1 1 d . . .
C3 C -0.0841(7) 0.58935(18) 0.3364(2) 0.0261(7) Uani 1 1 d . . .
C2 C -0.2631(6) 0.56116(19) 0.2718(2) 0.0250(7) Uani 1 1 d . . .
C9 C -0.6909(7) 0.79033(17) 0.1984(3) 0.0252(8) Uani 1 1 d . . .
C12 C -1.1342(8) 0.9129(2) 0.0424(3) 0.0326(8) Uani 1 1 d . . .
C1 C -0.4406(6) 0.60881(16) 0.2300(2) 0.0224(7) Uani 1 1 d . . .
C8 C -0.7145(8) 0.53227(19) 0.1151(3) 0.0304(8) Uani 1 1 d . . .
C6 C -0.4336(6) 0.68164(17) 0.2528(2) 0.0218(7) Uani 1 1 d . . .
C10 C -0.8793(7) 0.81132(19) 0.1180(3) 0.0263(8) Uani 1 1 d . . .
C11 C -0.9361(7) 0.89163(18) 0.1198(3) 0.0281(8) Uani 1 1 d . . .
O1W O 0.7165(6) 0.90407(15) 0.3459(2) 0.0400(7) Uani 1 1 d . . .
H9A H -0.751(6) 0.8025(18) 0.263(3) 0.022(8) Uiso 1 1 d . . .
H7 H -0.884(6) 0.6687(14) 0.098(2) 0.014(8) Uiso 1 1 d . . .
H12A H -1.067(6) 0.9020(17) -0.023(3) 0.022(9) Uiso 1 1 d . . .
H11B H -1.003(6) 0.8998(17) 0.181(3) 0.022(9) Uiso 1 1 d . . .
H3 H 0.045(7) 0.5599(18) 0.367(2) 0.028(9) Uiso 1 1 d . . .
H10A H -0.814(7) 0.7991(18) 0.051(3) 0.028(9) Uiso 1 1 d . . .
H12C H -1.299(7) 0.8873(17) 0.050(2) 0.019(8) Uiso 1 1 d . . .
H5 H -0.250(7) 0.758(2) 0.339(2) 0.030(9) Uiso 1 1 d . . .
H4 H 0.047(8) 0.6791(18) 0.401(3) 0.028(10) Uiso 1 1 d . . .
H10B H -1.044(7) 0.7848(18) 0.122(2) 0.025(9) Uiso 1 1 d . . .
H9B H -0.526(8) 0.817(2) 0.194(3) 0.041(11) Uiso 1 1 d . . .
H11A H -0.773(8) 0.916(2) 0.111(3) 0.040(10) Uiso 1 1 d . . .
H8A H -0.844(10) 0.541(2) 0.070(3) 0.060(13) Uiso 1 1 d . . .
H2 H -0.266(7) 0.5164(18) 0.253(2) 0.023(9) Uiso 1 1 d . . .
H8B H -0.770(7) 0.497(2) 0.163(3) 0.041(11) Uiso 1 1 d . . .
H12B H -1.169(7) 0.963(2) 0.045(3) 0.037(10) Uiso 1 1 d . . .
H8C H -0.574(9) 0.513(2) 0.085(3) 0.044(12) Uiso 1 1 d . . .
H1WA H 0.600(9) 0.889(2) 0.368(3) 0.038(14) Uiso 1 1 d . . .
H1WB H 0.846(10) 0.892(3) 0.382(4) 0.062(15) Uiso 1 1 d . . .

loop_
_atom_site_aniso_label
_atom_site_aniso_U_11
_atom_site_aniso_U_22
_atom_site_aniso_U_33
_atom_site_aniso_U_23
_atom_site_aniso_U_13
_atom_site_aniso_U_12
Br1 0.0254(2) 0.0327(2) 0.0309(2) -0.00094(15) -0.00148(15) 0.00149(14)
C7 0.0234(18) 0.0246(18) 0.0224(17) 0.0015(14) 0.0012(14) -0.0013(14)
N1 0.0217(15) 0.0175(14) 0.0305(16) -0.0019(12) -0.0008(12) -0.0014(11)
N2 0.0220(14) 0.0178(13) 0.0259(14) -0.0019(12) 0.0014(11) -0.0020(12)
C4 0.0259(19) 0.0254(18) 0.0260(18) -0.0021(14) -0.0012(15) -0.0055(15)
C5 0.0247(18) 0.0182(17) 0.0265(18) -0.0008(14) 0.0013(14) -0.0032(14)
C3 0.0259(18) 0.0230(17) 0.0294(18) 0.0051(15) -0.0003(15) 0.0046(15)
C2 0.0259(18) 0.0180(17) 0.0311(19) -0.0006(15) 0.0035(14) -0.0013(14)
C9 0.0317(19) 0.0154(16) 0.028(2) -0.0016(15) -0.0029(15) 0.0026(15)
C12 0.033(2) 0.0235(19) 0.041(2) 0.0026(17) -0.0028(17) 0.0050(17)
C1 0.0248(17) 0.0184(16) 0.0239(17) -0.0003(14) 0.0010(13) -0.0045(14)
C8 0.034(2) 0.0199(18) 0.037(2) -0.0062(17) -0.0021(18) -0.0053(17)
C6 0.0234(17) 0.0192(16) 0.0230(17) 0.0016(14) 0.0055(13) 0.0011(14)
C10 0.030(2) 0.0201(17) 0.029(2) -0.0023(15) 0.0006(15) 0.0006(15)
C11 0.031(2) 0.0206(18) 0.033(2) -0.0014(15) -0.0006(16) 0.0020(15)
O1W 0.0295(16) 0.0334(15) 0.0572(19) 0.0161(14) -0.0027(15) -0.0030(13)

loop_
_atom_type_symbol
_atom_type_description
_atom_type_scat_dispersion_real
_atom_type_scat_dispersion_imag
_atom_type_scat_source
C C 0.0033 0.0016 'International Tables Vol C Tables 4.2.6.8 and 6.1.1.4'
H H 0.0000 0.0000 'International Tables Vol C Tables 4.2.6.8 and 6.1.1.4'
N N 0.0061 0.0033 'International Tables Vol C Tables 4.2.6.8 and 6.1.1.4'
Br Br -0.2901 2.4595 'International Tables Vol C Tables 4.2.6.8 and 6.1.1.4'
O O 0.0106 0.0060 'International Tables Vol C Tables 4.2.6.8 and 6.1.1.4'

loop_
_geom_angle_atom_site_label_1
_geom_angle_atom_site_label_2
_geom_angle_atom_site_label_3
_geom_angle
_geom_angle_site_symmetry_1
_geom_angle_site_symmetry_3
N2 C7 N1 110.4(3) . .
N2 C7 H7 128.1(17) . .
N1 C7 H7 121.4(17) . .
C7 N1 C1 108.3(3) . .
C7 N1 C8 125.4(3) . .
C1 N1 C8 126.1(3) . .
C7 N2 C6 108.6(3) . .
C7 N2 C9 127.5(3) . .
C6 N2 C9 123.9(3) . .
C5 C4 C3 121.2(3) . .
C5 C4 H4 119(2) . .
C3 C4 H4 119(2) . .
C4 C5 C6 116.4(3) . .
C4 C5 H5 119(2) . .
C6 C5 H5 125(2) . .
C2 C3 C4 122.4(3) . .
C2 C3 H3 121(2) . .
C4 C3 H3 117(2) . .
C3 C2 C1 116.5(3) . .
C3 C2 H2 124(2) . .
C1 C2 H2 119(2) . .
N2 C9 C10 112.0(3) . .
N2 C9 H9A 108(2) . .
C10 C9 H9A 113.8(19) . .
N2 C9 H9B 108(2) . .
C10 C9 H9B 111(2) . .
H9A C9 H9B 103(3) . .
C11 C12 H12A 110.4(19) . .
C11 C12 H12C 111.2(19) . .
H12A C12 H12C 108(3) . .
C11 C12 H12B 111(2) . .
H12A C12 H12B 108(3) . .
H12C C12 H12B 108(3) . .
N1 C1 C2 132.1(3) . .
N1 C1 C6 106.7(3) . .
C2 C1 C6 121.2(3) . .
N1 C8 H8A 110(3) . .
N1 C8 H8B 110(2) . .
H8A C8 H8B 111(4) . .
N1 C8 H8C 110(2) . .
H8A C8 H8C 109(4) . .
H8B C8 H8C 106(3) . .
C5 C6 N2 131.8(3) . .
C5 C6 C1 122.3(3) . .
N2 C6 C1 106.0(3) . .
C9 C10 C11 111.3(3) . .
C9 C10 H10A 113.4(19) . .
C11 C10 H10A 107(2) . .
C9 C10 H10B 111.6(19) . .
C11 C10 H10B 109.5(19) . .
H10A C10 H10B 103(3) . .
C12 C11 C10 111.9(3) . .
C12 C11 H11B 110(2) . .
C10 C11 H11B 104(2) . .
C12 C11 H11A 111(2) . .
C10 C11 H11A 108(2) . .
H11B C11 H11A 111(3) . .
H1WA O1W H1WB 106(5) . .

loop_
_geom_bond_atom_site_label_1
_geom_bond_atom_site_label_2
_geom_bond_distance
_geom_bond_site_symmetry_2
C7 N2 1.320(4) .
C7 N1 1.334(4) .
C7 H7 0.94(3) .
N1 C1 1.380(4) .
N1 C8 1.467(4) .
N2 C6 1.392(4) .
N2 C9 1.473(4) .
C4 C5 1.381(5) .
C4 C3 1.406(5) .
C4 H4 0.90(4) .
C5 C6 1.383(5) .
C5 H5 0.94(4) .
C3 C2 1.372(5) .
C3 H3 0.95(4) .
C2 C1 1.390(5) .
C2 H2 0.87(3) .
C9 C10 1.507(5) .
C9 H9A 0.97(3) .
C9 H9B 0.97(4) .
C12 C11 1.511(5) .
C12 H12A 0.99(3) .
C12 H12C 0.98(3) .
C12 H12B 0.95(4) .
C1 C6 1.398(4) .
C8 H8A 0.92(5) .
C8 H8B 0.98(4) .
C8 H8C 0.91(4) .
C10 C11 1.530(5) .
C10 H10A 1.01(4) .
C10 H10B 0.98(3) .
C11 H11B 0.93(3) .
C11 H11A 0.96(4) .
O1W H1WA 0.73(4) .
O1W H1WB 0.85(5) .
